data_7225737
loop_
_publ_author_name
'Saunders, Lucy K.'
'Nowell, Harriott'
'Raithby, Paul R.'
'Wilson, Chick C.'

_publ_section_title
;
 Crystal engineering urea organic acid hydrogen bonded networks with
 solvent inclusion properties
;
_journal_issue 31
_journal_name_full CrystEngComm
_journal_page_first 5916
_journal_paper_doi 10.1039/C6CE00872K
_journal_volume 18
_journal_year 2016
_chemical_formula_moiety 'C8 H5 N1 O6, C7 H8 N2 O, H2 O'
_chemical_formula_sum 'C15 H15 N3 O8'
_chemical_formula_weight 365.30
_chemical_name_systematic 'bis(n-phenylurea) bis(5-nitroisophthalic acid) dihydrate'
_space_group_crystal_system triclinic
_space_group_IT_number 2
_space_group_name_Hall '-P 1'
_space_group_name_H-M_alt 'P -1'
_symmetry_space_group_name_Hall '-P 1'
_symmetry_space_group_name_H-M 'P -1'
_atom_sites_solution_hydrogens mixed
_audit_creation_method SHELXL-2014
_audit_update_record
;
2016-04-01 deposited with the CCDC.
2016-06-28 downloaded from the CCDC.
;
_cell_angle_alpha 78.951(5)
_cell_angle_beta 88.870(5)
_cell_angle_gamma 76.106(6)
_cell_formula_units_Z 4
_cell_length_a 6.8562(5)
_cell_length_b 11.9649(9)
_cell_length_c 20.6362(10)
_cell_measurement_reflns_used 4514
_cell_measurement_temperature 150
_cell_measurement_theta_max 71.7780
_cell_measurement_theta_min 3.7850
_cell_volume 1612.26(19)
_computing_cell_refinement
;
CrysAlisPro, Agilent Technologies,
Version 1.171.37.35 (release 13-08-2014 CrysAlis171 .NET)
(compiled Aug 13 2014,18:06:01)
;
_computing_data_collection
;
CrysAlisPro, Agilent Technologies,
Version 1.171.37.35 (release 13-08-2014 CrysAlis171 .NET)
(compiled Aug 13 2014,18:06:01)
;
_computing_data_reduction
;
CrysAlisPro, Agilent Technologies,
Version 1.171.37.35 (release 13-08-2014 CrysAlis171 .NET)
(compiled Aug 13 2014,18:06:01)
;
_computing_structure_refinement 'SHELXL-2013 (Sheldrick, 2013)'
_computing_structure_solution 'SHELXS-2013 (Sheldrick, 2013)'
_diffrn_ambient_environment N~2~
_diffrn_ambient_temperature 150
_diffrn_detector 'CCD plate'
_diffrn_detector_area_resol_mean 8.1150
_diffrn_detector_type EosS2
_diffrn_measured_fraction_theta_full 0.997
_diffrn_measured_fraction_theta_max 0.969
_diffrn_measurement_device 'four-circle diffractometer'
_diffrn_measurement_device_type 'SuperNova, Dual, Cu at zero, EosS2'
_diffrn_radiation_monochromator mirror
_diffrn_radiation_probe x-ray
_diffrn_radiation_type 'Cu K\a'
_diffrn_radiation_wavelength 1.54184
_diffrn_reflns_av_R_equivalents 0.0291
_diffrn_reflns_av_unetI/netI 0.0497
_diffrn_reflns_Laue_measured_fraction_full 0.997
_diffrn_reflns_Laue_measured_fraction_max 0.969
_diffrn_reflns_limit_h_max 8
_diffrn_reflns_limit_h_min -6
_diffrn_reflns_limit_k_max 14
_diffrn_reflns_limit_k_min -11
_diffrn_reflns_limit_l_max 25
_diffrn_reflns_limit_l_min -25
_diffrn_reflns_number 11673
_diffrn_reflns_point_group_measured_fraction_full 0.997
_diffrn_reflns_point_group_measured_fraction_max 0.969
_diffrn_reflns_theta_full 67.684
_diffrn_reflns_theta_max 72.174
_diffrn_reflns_theta_min 3.878
_diffrn_source 'sealed X-ray tube'
_diffrn_source_type 'SuperNova (Cu) X-ray Source'
_exptl_absorpt_coefficient_mu 1.069
_exptl_absorpt_correction_T_max 1.00000
_exptl_absorpt_correction_T_min 0.87429
_exptl_absorpt_correction_type multi-scan
_exptl_absorpt_process_details
;
CrysAlisPro, Agilent Technologies,
Version 1.171.37.35 (release 13-08-2014 CrysAlis171 .NET)
(compiled Aug 13 2014,18:06:01)
Empirical absorption correction using spherical harmonics,
 implemented in SCALE3 ABSPACK scaling algorithm.
;
_exptl_crystal_colour colourless
_exptl_crystal_density_diffrn 1.505
_exptl_crystal_density_method 'not measured'
_exptl_crystal_description block
_exptl_crystal_F_000 760
_exptl_crystal_size_max 0.2
_exptl_crystal_size_mid 0.1
_exptl_crystal_size_min 0.1
_refine_diff_density_max 0.608
_refine_diff_density_min -0.366
_refine_diff_density_rms 0.104
_refine_ls_extinction_method none
_refine_ls_goodness_of_fit_ref 1.087
_refine_ls_hydrogen_treatment mixed
_refine_ls_matrix_type full
_refine_ls_number_parameters 483
_refine_ls_number_reflns 6168
_refine_ls_number_restraints 3
_refine_ls_restrained_S_all 1.087
_refine_ls_R_factor_all 0.0975
_refine_ls_R_factor_gt 0.0848
_refine_ls_shift/su_max 0.000
_refine_ls_shift/su_mean 0.000
_refine_ls_structure_factor_coef Fsqd
_refine_ls_weighting_details 'w=1/[\s^2^(Fo^2^)+(0.1186P)^2^+3.0543P] where P=(Fo^2^+2Fc^2^)/3'
_refine_ls_weighting_scheme calc
_refine_ls_wR_factor_gt 0.2353
_refine_ls_wR_factor_ref 0.2446
_reflns_Friedel_coverage 0.000
_reflns_number_gt 5069
_reflns_number_total 6168
_reflns_threshold_expression 'I > 2\s(I)'
_cod_data_source_file c6ce00872k2.cif
_cod_data_source_block CIM1
_cod_depositor_comments 'Adding full bibliography for 7225737--7225747.cif.'
_cod_database_code 7225737
_shelx_space_group_comment
;
The symmetry employed for this shelxl refinement is uniquely defined
by the following loop, which should always be used as a source of
symmetry information in preference to the above space-group names.
They are only intended as comments.
;
_shelxl_version_number 2014-3

loop_
_space_group_symop_operation_xyz
'x, y, z'
'-x, -y, -z'

loop_
_atom_site_label
_atom_site_type_symbol
_atom_site_fract_x
_atom_site_fract_y
_atom_site_fract_z
_atom_site_U_iso_or_equiv
_atom_site_adp_type
_atom_site_occupancy
_atom_site_site_symmetry_order
_atom_site_calc_flag
_atom_site_refinement_flags_posn
_atom_site_refinement_flags_adp
H101 H 0.447(7) 0.318(4) 0.250(2) 0.031(13) Uiso 1 1 d . .
H100 H 0.462(9) 0.422(6) 0.251(3) 0.059(17) Uiso 1 1 d . .
H102 H 0.193(5) 0.315(6) 0.178(3) 0.088 Uiso 1 1 d D U
H103 H 0.331(10) 0.249(4) 0.146(3) 0.088 Uiso 1 1 d D U
O11 O 0.3115(4) 0.5263(2) 0.09875(13) 0.0312(6) Uani 1 1 d . .
H105 H 0.3185 0.4610 0.1212 0.047 Uiso 1 1 calc R U
O10 O 0.3391(4) 0.5745(2) 0.19683(13) 0.0330(6) Uani 1 1 d . .
O13 O 0.1992(4) 1.0055(2) -0.09840(13) 0.0319(6) Uani 1 1 d . .
H13 H 0.1776 1.0170 -0.1384 0.048 Uiso 1 1 calc R U
O12 O 0.2200(6) 0.8183(3) -0.10578(14) 0.0453(8) Uani 1 1 d . .
C30 C 0.3223(5) 0.5995(3) 0.13718(17) 0.0232(7) Uani 1 1 d . .
O8 O 0.3221(5) 1.1092(2) 0.10585(15) 0.0407(7) Uani 1 1 d . .
C5 C 0.3105(5) 0.7211(3) 0.10039(18) 0.0239(7) Uani 1 1 d . .
O9 O 0.3900(6) 0.9789(3) 0.19720(15) 0.0492(9) Uani 1 1 d . .
C4 C 0.2803(5) 0.7496(3) 0.03232(18) 0.0242(7) Uani 1 1 d . .
H4 H 0.2689 0.6923 0.0089 0.029 Uiso 1 1 calc R U
C1 C 0.3201(5) 0.9169(3) 0.10183(18) 0.0250(7) Uani 1 1 d . .
N1 N 0.3450(5) 1.0078(3) 0.13825(16) 0.0320(7) Uani 1 1 d . .
C6 C 0.3308(5) 0.8050(3) 0.13630(17) 0.0238(7) Uani 1 1 d . .
H6 H 0.3509 0.7862 0.1819 0.029 Uiso 1 1 calc R U
C3 C 0.2672(5) 0.8637(3) -0.00078(18) 0.0249(7) Uani 1 1 d . .
C2 C 0.2862(5) 0.9497(3) 0.03450(18) 0.0243(7) Uani 1 1 d . .
H2 H 0.2762 1.0267 0.0131 0.029 Uiso 1 1 calc R U
C29 C 0.2263(6) 0.8940(3) -0.07375(19) 0.0276(8) Uani 1 1 d . .
O14 O 1.0117(4) 0.3239(2) 0.25087(12) 0.0285(6) Uani 1 1 d . .
N3 N 0.9069(5) 0.3931(3) 0.34278(16) 0.0314(7) Uani 1 1 d . .
H3A H 0.9619 0.3269 0.3676 0.038 Uiso 1 1 calc R U
H3B H 0.8434 0.4508 0.3602 0.038 Uiso 1 1 calc R U
N2 N 0.8322(5) 0.5134(3) 0.24184(15) 0.0254(7) Uani 1 1 d . .
H2A H 0.7713 0.5647 0.2641 0.031 Uiso 1 1 calc R U
C7 C 0.8282(5) 0.5510(3) 0.17259(18) 0.0237(7) Uani 1 1 d . .
C20 C 0.9203(5) 0.4064(3) 0.27724(18) 0.0237(7) Uani 1 1 d . .
C12 C 0.8148(6) 0.4784(3) 0.12836(19) 0.0270(8) Uani 1 1 d . .
H12 H 0.8117 0.4006 0.1439 0.032 Uiso 1 1 calc R U
C8 C 0.8291(5) 0.6680(3) 0.14863(19) 0.0256(7) Uani 1 1 d . .
H8 H 0.8373 0.7170 0.1780 0.031 Uiso 1 1 calc R U
C9 C 0.8179(6) 0.7115(3) 0.0814(2) 0.0302(8) Uani 1 1 d . .
H9 H 0.8170 0.7898 0.0658 0.036 Uiso 1 1 calc R U
C10 C 0.8078(6) 0.6395(4) 0.03712(19) 0.0333(9) Uani 1 1 d . .
H10 H 0.8023 0.6687 -0.0081 0.040 Uiso 1 1 calc R U
C11 C 0.8061(6) 0.5230(4) 0.0610(2) 0.0324(8) Uani 1 1 d . .
H11 H 0.7990 0.4743 0.0315 0.039 Uiso 1 1 calc R U
O3 O 0.6633(5) 0.1279(2) 0.38611(13) 0.0350(7) Uani 1 1 d . .
O6 O 0.4229(4) 0.2787(3) 0.69734(13) 0.0349(7) Uani 1 1 d . .
O7 O 0.3574(5) 0.4085(2) 0.60732(15) 0.0370(7) Uani 1 1 d . .
O1 O 0.9168(5) -0.0760(2) 0.21737(13) 0.0363(7) Uani 1 1 d . .
O5 O 0.8075(5) -0.1172(2) 0.68784(13) 0.0339(7) Uani 1 1 d . .
H5 H 0.8659 -0.1857 0.7019 0.051 Uiso 1 1 calc R U
O4 O 0.8722(5) -0.1684(2) 0.58937(14) 0.0394(7) Uani 1 1 d . .
O2 O 0.5000(5) 0.3088(2) 0.39502(13) 0.0338(6) Uani 1 1 d . .
H2B H 0.5002 0.3198 0.3546 0.051 Uiso 1 1 calc R U
N6 N 0.4277(4) 0.3083(3) 0.63726(16) 0.0263(7) Uani 1 1 d . .
C18 C 1.1420(6) -0.4176(3) 0.4221(2) 0.0330(9) Uani 1 1 d . .
H18 H 1.2009 -0.4936 0.4439 0.040 Uiso 1 1 calc R U
C24 C 0.6107(5) 0.1079(3) 0.63110(17) 0.0220(7) Uani 1 1 d . .
H24 H 0.6127 0.0879 0.6769 0.026 Uiso 1 1 calc R U
C28 C 0.8018(5) -0.0970(3) 0.62327(18) 0.0249(7) Uani 1 1 d . .
C14 C 0.9658(5) -0.1900(3) 0.35594(17) 0.0231(7) Uani 1 1 d . .
C19 C 0.9585(5) -0.2205(3) 0.42461(18) 0.0254(7) Uani 1 1 d . .
H19 H 0.8946 -0.1643 0.4485 0.031 Uiso 1 1 calc R U
C15 C 1.0644(5) -0.2750(3) 0.32056(18) 0.0259(7) Uani 1 1 d . .
H15 H 1.0725 -0.2563 0.2749 0.031 Uiso 1 1 calc R U
C26 C 0.6913(5) 0.0578(3) 0.52447(17) 0.0240(7) Uani 1 1 d . .
H26 H 0.7498 0.0024 0.4994 0.029 Uiso 1 1 calc R U
N4 N 0.8748(5) -0.0732(3) 0.32738(15) 0.0263(7) Uani 1 1 d . .
H4A H 0.8242 -0.0287 0.3547 0.032 Uiso 1 1 calc R U
C23 C 0.5214(5) 0.2201(3) 0.59832(18) 0.0221(7) Uani 1 1 d . .
C25 C 0.6975(5) 0.0262(3) 0.59288(17) 0.0223(7) Uani 1 1 d . .
N5 N 0.7680(5) 0.0940(3) 0.24937(16) 0.0333(8) Uani 1 1 d . .
H5A H 0.7524 0.1318 0.2092 0.040 Uiso 1 1 calc R U
H5B H 0.7271 0.1301 0.2812 0.040 Uiso 1 1 calc R U
C13 C 0.8553(6) -0.0202(3) 0.26225(18) 0.0263(8) Uani 1 1 d . .
C21 C 0.5989(5) 0.1712(3) 0.49301(17) 0.0228(7) Uani 1 1 d . .
C22 C 0.5133(5) 0.2540(3) 0.53025(18) 0.0234(7) Uani 1 1 d . .
H22 H 0.4519 0.3305 0.5101 0.028 Uiso 1 1 calc R U
C27 C 0.5912(6) 0.1998(3) 0.41916(18) 0.0252(7) Uani 1 1 d . .
C16 C 1.1499(6) -0.3876(3) 0.3546(2) 0.0293(8) Uani 1 1 d . .
H16 H 1.2143 -0.4443 0.3311 0.035 Uiso 1 1 calc R U
C17 C 1.0455(6) -0.3337(4) 0.45752(19) 0.0304(8) Uani 1 1 d . .
H17 H 1.0390 -0.3532 0.5032 0.036 Uiso 1 1 calc R U
O16 O 0.5046(5) 0.3508(3) 0.26890(15) 0.0385(7) Uani 1 1 d . .
O15 O 0.3075(5) 0.3089(3) 0.16296(14) 0.0349(7) Uani 1 1 d D .

loop_
_atom_site_aniso_label
_atom_site_aniso_U_11
_atom_site_aniso_U_22
_atom_site_aniso_U_33
_atom_site_aniso_U_23
_atom_site_aniso_U_13
_atom_site_aniso_U_12
O11 0.0377(15) 0.0246(13) 0.0300(14) -0.0010(10) 0.0003(11) -0.0085(11)
O10 0.0386(16) 0.0335(15) 0.0242(14) 0.0006(11) -0.0012(11) -0.0083(12)
O13 0.0467(17) 0.0266(13) 0.0200(13) -0.0040(10) -0.0012(11) -0.0045(12)
O12 0.087(3) 0.0314(15) 0.0201(14) -0.0043(11) -0.0055(14) -0.0195(16)
C30 0.0180(16) 0.0265(18) 0.0243(18) -0.0027(14) 0.0008(13) -0.0057(13)
O8 0.061(2) 0.0272(15) 0.0347(16) -0.0105(12) -0.0013(14) -0.0083(13)
C5 0.0191(16) 0.0269(18) 0.0249(18) -0.0030(14) 0.0002(13) -0.0058(14)
O9 0.083(3) 0.0493(19) 0.0224(15) -0.0098(13) -0.0039(14) -0.0267(18)
C4 0.0231(17) 0.0272(18) 0.0247(17) -0.0062(14) 0.0016(13) -0.0097(14)
C1 0.0230(17) 0.0301(19) 0.0235(17) -0.0089(14) 0.0019(13) -0.0066(14)
N1 0.0383(19) 0.0310(17) 0.0282(17) -0.0095(13) 0.0022(13) -0.0087(14)
C6 0.0214(17) 0.0303(18) 0.0202(16) -0.0058(14) -0.0001(13) -0.0063(14)
C3 0.0241(17) 0.0284(18) 0.0223(18) -0.0054(14) 0.0009(13) -0.0060(14)
C2 0.0242(18) 0.0234(17) 0.0246(17) -0.0041(14) 0.0016(13) -0.0049(14)
C29 0.0308(19) 0.0258(18) 0.0261(19) -0.0040(14) -0.0003(14) -0.0073(15)
O14 0.0377(15) 0.0203(12) 0.0236(13) -0.0043(10) 0.0039(10) 0.0003(11)
N3 0.044(2) 0.0228(15) 0.0224(15) -0.0061(12) 0.0023(13) 0.0031(14)
N2 0.0336(17) 0.0193(14) 0.0219(15) -0.0072(11) 0.0019(12) -0.0012(12)
C7 0.0195(16) 0.0236(17) 0.0266(18) -0.0054(14) -0.0003(13) -0.0021(13)
C20 0.0230(17) 0.0241(17) 0.0252(17) -0.0069(14) 0.0020(13) -0.0063(14)
C12 0.0278(19) 0.0249(18) 0.0305(19) -0.0103(14) 0.0013(14) -0.0066(14)
C8 0.0217(17) 0.0232(17) 0.0313(19) -0.0078(14) -0.0007(14) -0.0020(14)
C9 0.0244(18) 0.0261(18) 0.036(2) 0.0019(15) 0.0018(15) -0.0036(15)
C10 0.0285(19) 0.041(2) 0.0245(18) -0.0021(16) 0.0017(14) -0.0008(16)
C11 0.034(2) 0.037(2) 0.029(2) -0.0143(16) -0.0001(15) -0.0066(17)
O3 0.0534(18) 0.0269(14) 0.0217(13) -0.0072(11) -0.0003(12) -0.0021(12)
O6 0.0396(16) 0.0385(16) 0.0265(14) -0.0160(12) 0.0048(11) -0.0020(12)
O7 0.0422(17) 0.0248(14) 0.0403(16) -0.0128(12) 0.0021(12) 0.0039(12)
O1 0.0519(18) 0.0283(14) 0.0228(13) -0.0057(11) 0.0001(12) 0.0023(12)
O5 0.0490(17) 0.0231(13) 0.0229(13) -0.0026(10) -0.0029(11) 0.0034(12)
O4 0.061(2) 0.0252(14) 0.0236(14) -0.0048(11) 0.0017(12) 0.0062(13)
O2 0.0479(17) 0.0244(13) 0.0232(13) 0.0000(10) 0.0011(11) -0.0010(12)
N6 0.0194(14) 0.0303(17) 0.0319(17) -0.0153(13) 0.0005(12) -0.0036(12)
C18 0.029(2) 0.0257(19) 0.041(2) 0.0002(16) -0.0052(16) -0.0052(16)
C24 0.0178(16) 0.0290(18) 0.0208(16) -0.0066(13) -0.0004(12) -0.0075(14)
C28 0.0271(18) 0.0243(17) 0.0226(17) -0.0034(14) 0.0007(13) -0.0055(14)
C14 0.0214(17) 0.0267(18) 0.0228(17) -0.0057(13) -0.0013(13) -0.0078(14)
C19 0.0233(17) 0.0280(18) 0.0259(18) -0.0065(14) 0.0019(13) -0.0070(14)
C15 0.0246(18) 0.0276(18) 0.0257(18) -0.0058(14) 0.0000(14) -0.0061(14)
C26 0.0285(18) 0.0216(17) 0.0231(17) -0.0092(13) 0.0002(13) -0.0047(14)
N4 0.0308(16) 0.0275(16) 0.0203(15) -0.0086(12) 0.0012(12) -0.0032(13)
C23 0.0143(15) 0.0252(17) 0.0290(18) -0.0118(14) 0.0017(13) -0.0037(13)
C25 0.0178(16) 0.0232(17) 0.0255(17) -0.0044(14) -0.0009(13) -0.0044(13)
N5 0.049(2) 0.0261(16) 0.0213(15) -0.0065(12) -0.0027(13) -0.0002(14)
C13 0.0274(18) 0.0270(18) 0.0226(17) -0.0033(14) -0.0030(14) -0.0037(15)
C21 0.0225(17) 0.0227(17) 0.0236(17) -0.0049(13) 0.0000(13) -0.0056(14)
C22 0.0204(17) 0.0195(16) 0.0290(18) -0.0061(13) -0.0019(13) -0.0008(13)
C27 0.0279(18) 0.0256(18) 0.0224(17) -0.0061(14) 0.0001(13) -0.0059(14)
C16 0.0231(18) 0.0267(18) 0.040(2) -0.0113(16) -0.0007(15) -0.0047(15)
C17 0.031(2) 0.035(2) 0.0239(18) -0.0007(15) -0.0014(14) -0.0108(16)
O16 0.053(2) 0.0314(16) 0.0271(15) 0.0055(12) -0.0118(13) -0.0109(14)
O15 0.0424(17) 0.0308(15) 0.0320(15) -0.0104(11) 0.0067(12) -0.0067(13)

loop_
_atom_type_symbol
_atom_type_description
_atom_type_scat_dispersion_real
_atom_type_scat_dispersion_imag
_atom_type_scat_source
C C 0.0181 0.0091 'International Tables Vol C Tables 4.2.6.8 and 6.1.1.4'
H H 0.0000 0.0000 'International Tables Vol C Tables 4.2.6.8 and 6.1.1.4'
N N 0.0311 0.0180 'International Tables Vol C Tables 4.2.6.8 and 6.1.1.4'
O O 0.0492 0.0322 'International Tables Vol C Tables 4.2.6.8 and 6.1.1.4'

loop_
_geom_angle_atom_site_label_1
_geom_angle_atom_site_label_2
_geom_angle_atom_site_label_3
_geom_angle
O10 C30 O11 125.1(3)
O10 C30 C5 121.7(3)
O11 C30 C5 113.2(3)
C4 C5 C6 121.0(3)
C4 C5 C30 121.0(3)
C6 C5 C30 118.0(3)
C3 C4 C5 120.0(3)
C6 C1 C2 123.4(3)
C6 C1 N1 119.0(3)
C2 C1 N1 117.6(3)
O9 N1 O8 124.4(3)
O9 N1 C1 118.8(3)
O8 N1 C1 116.9(3)
C1 C6 C5 117.5(3)
C4 C3 C2 119.9(3)
C4 C3 C29 119.3(3)
C2 C3 C29 120.8(3)
C1 C2 C3 118.1(3)
O12 C29 O13 124.9(3)
O12 C29 C3 121.4(3)
O13 C29 C3 113.7(3)
C20 N2 C7 127.7(3)
C12 C7 C8 119.6(3)
C12 C7 N2 123.1(3)
C8 C7 N2 117.3(3)
O14 C20 N3 121.1(3)
O14 C20 N2 122.5(3)
N3 C20 N2 116.4(3)
C11 C12 C7 119.6(4)
C9 C8 C7 120.1(3)
C8 C9 C10 120.6(4)
C9 C10 C11 119.2(4)
C12 C11 C10 120.8(4)
O6 N6 O7 123.5(3)
O6 N6 C23 119.0(3)
O7 N6 C23 117.5(3)
C16 C18 C17 119.4(4)
C23 C24 C25 117.4(3)
O4 C28 O5 125.3(3)
O4 C28 C25 121.2(3)
O5 C28 C25 113.5(3)
C19 C14 C15 119.1(3)
C19 C14 N4 116.4(3)
C15 C14 N4 124.5(3)
C17 C19 C14 120.7(3)
C16 C15 C14 119.0(3)
C25 C26 C21 120.9(3)
C13 N4 C14 129.0(3)
C24 C23 C22 123.5(3)
C24 C23 N6 118.7(3)
C22 C23 N6 117.8(3)
C26 C25 C24 120.3(3)
C26 C25 C28 117.8(3)
C24 C25 C28 121.8(3)
O1 C13 N5 122.0(3)
O1 C13 N4 121.8(3)
N5 C13 N4 116.1(3)
C22 C21 C26 119.6(3)
C22 C21 C27 121.6(3)
C26 C21 C27 118.8(3)
C21 C22 C23 118.3(3)
O3 C27 O2 124.4(3)
O3 C27 C21 122.2(3)
O2 C27 C21 113.4(3)
C18 C16 C15 121.8(4)
C18 C17 C19 119.9(4)

loop_
_geom_bond_atom_site_label_1
_geom_bond_atom_site_label_2
_geom_bond_distance
O11 C30 1.304(5)
O10 C30 1.211(4)
O13 C29 1.304(5)
O12 C29 1.228(5)
C30 C5 1.491(5)
O8 N1 1.244(4)
C5 C4 1.388(5)
C5 C6 1.390(5)
O9 N1 1.223(5)
C4 C3 1.386(5)
C1 C6 1.376(5)
C1 C2 1.378(5)
C1 N1 1.478(5)
C3 C2 1.401(5)
C3 C29 1.495(5)
O14 C20 1.248(4)
N3 C20 1.335(5)
N2 C20 1.351(5)
N2 C7 1.412(5)
C7 C12 1.393(5)
C7 C8 1.394(5)
C12 C11 1.387(6)
C8 C9 1.382(5)
C9 C10 1.384(6)
C10 C11 1.389(6)
O3 C27 1.207(5)
O6 N6 1.224(4)
O7 N6 1.226(4)
O1 C13 1.252(5)
O5 C28 1.308(4)
O4 C28 1.212(5)
O2 C27 1.307(4)
N6 C23 1.466(4)
C18 C16 1.373(6)
C18 C17 1.387(6)
C24 C23 1.381(5)
C24 C25 1.389(5)
C28 C25 1.495(5)
C14 C19 1.397(5)
C14 C15 1.400(5)
C14 N4 1.404(5)
C19 C17 1.388(5)
C15 C16 1.388(5)
C26 C25 1.388(5)
C26 C21 1.388(5)
N4 C13 1.366(5)
C23 C22 1.384(5)
N5 C13 1.331(5)
C21 C22 1.383(5)
C21 C27 1.496(5)

loop_
_geom_hbond_atom_site_label_D
_geom_hbond_atom_site_label_H
_geom_hbond_atom_site_label_A
_geom_hbond_distance_DH
_geom_hbond_distance_HA
_geom_hbond_distance_DA
_geom_hbond_angle_DHA
_geom_hbond_site_symmetry_A
O16 H100 O10 0.85(7) 1.95(7) 2.783(4) 169(6) .
O15 H102 O14 0.83(2) 1.93(4) 2.691(4) 151(7) 1_455
O15 H103 O8 0.84(2) 2.02(3) 2.840(4) 167(6) 1_545
O11 H105 O15 0.82 1.88 2.690(4) 171.3 .
O13 H13 O1 0.82 1.72 2.516(4) 163.4 2_665
N3 H3A O4 0.86 2.01 2.858(4) 168.6 2_756
N3 H3B O7 0.86 2.11 2.962(4) 169.7 2_666
N2 H2A O6 0.86 2.29 3.137(4) 168.0 2_666
O5 H5 O14 0.82 1.77 2.578(4) 167.5 2_756
O2 H2B O16 0.82 1.74 2.555(4) 176.6 .
C24 H24 O9 0.93 2.57 3.496(5) 176.4 2_666
C15 H15 O1 0.93 2.27 2.865(5) 121.1 .
N4 H4A O3 0.86 2.14 2.955(4) 157.2 .
N5 H5A O12 0.86 2.12 2.954(4) 163.2 2_665
N5 H5B O3 0.86 2.20 2.977(4) 150.8 .
